data_2007574
loop_
_publ_author_name
'McMorran, David A.'
'Steel, Peter J.'

_publ_section_title
;
 1,4-Bis(3-pyridyloxy)benzene
;
_journal_issue 8
_journal_name_full 'Acta Crystallographica Section C'
_journal_page_first 1132
_journal_page_last 1133
_journal_paper_doi 10.1107/S0108270198003059
_journal_volume 54
_journal_year 1998
_chemical_formula_moiety 'C16 H12 N2 O2'
_chemical_formula_sum 'C16 H12 N2 O2'
_chemical_formula_weight 264.28
_chemical_melting_point 354
_chemical_name_common 1,4-bis(3-pyridinoxy)benzene
_chemical_name_systematic
;
1,4-bis(3-pyridinoxy)benzene
;
_space_group_IT_number 14
_symmetry_cell_setting monoclinic
_symmetry_space_group_name_Hall '-P 2ybc'
_symmetry_space_group_name_H-M 'P 1 21/c 1'
_cell_angle_alpha 90.00
_cell_angle_beta 98.206(3)
_cell_angle_gamma 90.00
_cell_formula_units_Z 2
_cell_length_a 6.9174(4)
_cell_length_b 7.4267(4)
_cell_length_c 12.0693(7)
_cell_measurement_reflns_used 2080
_cell_measurement_temperature 158(2)
_cell_measurement_theta_max 26.9
_cell_measurement_theta_min 3.0
_cell_volume 613.69(6)
_computing_cell_refinement SAINT
_computing_data_collection 'SMART (Siemens, 1995)'
_computing_data_reduction 'SAINT (Siemens, 1995)'
_computing_molecular_graphics SHELXL93
_computing_publication_material SHELXL93
_computing_structure_refinement 'SHELXL93 (Sheldrick, 1993)'
_computing_structure_solution 'SHELXS86 (Sheldrick, 1990)'
_diffrn_ambient_temperature 158(2)
_diffrn_detector_area_resol_mean 8.19
_diffrn_measurement_device_type 'Siemens SMART CCD'
_diffrn_measurement_method 'Exposures over 0.3\% \f or \w rotation'
_diffrn_radiation_monochromator graphite
_diffrn_radiation_source 'fine-focus sealed tube'
_diffrn_radiation_type MoK\a
_diffrn_radiation_wavelength 0.71073
_diffrn_reflns_av_R_equivalents 0.047
_diffrn_reflns_av_sigmaI/netI 0.041
_diffrn_reflns_limit_h_max 8
_diffrn_reflns_limit_h_min -3
_diffrn_reflns_limit_k_max 8
_diffrn_reflns_limit_k_min -8
_diffrn_reflns_limit_l_max 14
_diffrn_reflns_limit_l_min -9
_diffrn_reflns_number 1988
_diffrn_reflns_theta_max 25.85
_diffrn_reflns_theta_min 2.98
_diffrn_standards_decay_% 10
_diffrn_standards_number no
_exptl_absorpt_coefficient_mu 0.096
_exptl_absorpt_correction_type none
_exptl_crystal_colour beige
_exptl_crystal_density_diffrn 1.430
_exptl_crystal_density_method 'not measured'
_exptl_crystal_description block
_exptl_crystal_F_000 276
_exptl_crystal_size_max 0.48
_exptl_crystal_size_mid 0.44
_exptl_crystal_size_min 0.32
_refine_diff_density_max 0.175
_refine_diff_density_min -0.178
_refine_ls_extinction_method none
_refine_ls_goodness_of_fit_ref 1.09
_refine_ls_hydrogen_treatment noref
_refine_ls_matrix_type full
_refine_ls_number_parameters 91
_refine_ls_number_reflns 903
_refine_ls_number_restraints 0
_refine_ls_R_factor_gt 0.037
_refine_ls_shift/su_max <0.001
_refine_ls_structure_factor_coef Fsqd
_refine_ls_weighting_details 'calc w = 1/[\s^2^(Fo^2^)+(0.0549P)^2^+0.1532P] where P = (Fo^2^+2Fc^2^)/3'
_refine_ls_weighting_scheme calc
_refine_ls_wR_factor_ref 0.105
_reflns_number_gt 823
_reflns_number_total 903
_reflns_threshold_expression I>2\s(I)
_cod_data_source_file ta1207.cif
_cod_data_source_block ta1207
_cod_original_sg_symbol_H-M 'P 21/c'
_cod_database_code 2007574

loop_
_symmetry_equiv_pos_as_xyz
'x, y, z'
'-x, y+1/2, -z+1/2'
'-x, -y, -z'
'x, -y-1/2, z-1/2'

loop_
_atom_site_aniso_label
_atom_site_aniso_U_11
_atom_site_aniso_U_22
_atom_site_aniso_U_33
_atom_site_aniso_U_12
_atom_site_aniso_U_13
_atom_site_aniso_U_23
C1 .0281(7) .0217(8) .0160(7) -.0005(5) .0053(6) -.0006(5)
C2 .0252(7) .0297(8) .0240(7) .0065(6) .0062(6) .0042(6)
C3 .0288(7) .0307(8) .0239(7) .0062(6) .0129(6) .0020(6)
O1 .0275(6) .0405(7) .0204(5) .0068(4) .0077(4) .0078(4)
N1' .0386(7) .0309(8) .0247(7) -.0030(5) .0125(6) -.0024(5)
C2' .0304(8) .0279(9) .0222(7) -.0033(6) .0055(6) .0015(6)
C3' .0281(7) .0241(8) .0179(7) .0049(5) .0064(6) .0061(5)
C4' .0366(8) .0265(9) .0175(7) -.0006(6) .0043(6) .0011(6)
C5' .0314(8) .0309(9) .0247(7) -.0050(6) .0033(6) .0056(6)
C6' .0334(8) .0293(9) .0271(8) -.0012(6) .0125(7) .0058(6)

loop_
_atom_site_label
_atom_site_fract_x
_atom_site_fract_y
_atom_site_fract_z
_atom_site_U_iso_or_equiv
_atom_site_thermal_displace_type
_atom_site_calc_flag
_atom_site_refinement_flags
_atom_site_occupancy
_atom_site_disorder_group
_atom_site_type_symbol
C1 .9970(2) .0755(2) .39517(10) .0218(4) Uani d . 1 . C
C2 .8407(2) .0994(2) .45289(11) .0260(4) Uani d . 1 . C
H2 .7311(2) .1679(2) .42048(11) .031 Uiso calc R 1 . H
C3 .8430(2) .0239(2) .55782(12) .0269(4) Uani d . 1 . C
H3 .7351(2) .0402(2) .59745(12) .032 Uiso calc R 1 . H
O1 .97787(14) .15110(14) .28802(7) .0290(3) Uani d . 1 . O
N1' 1.2783(2) .0787(2) .07056(10) .0306(4) Uani d . 1 . N
C2' 1.1309(2) .0766(2) .13137(11) .0266(4) Uani d . 1 . C
H2' 1.0138(2) .0158(2) .10214(11) .032 Uiso calc R 1 . H
C3' 1.1414(2) .1589(2) .23470(11) .0230(4) Uani d . 1 . C
C4' 1.3081(2) .2527(2) .27775(11) .0268(4) Uani d . 1 . C
H4' 1.3171(2) .3136(2) .34752(11) .032 Uiso calc R 1 . H
C5' 1.4610(2) .2547(2) .21563(11) .0291(4) Uani d . 1 . C
H5' 1.5787(2) .3165(2) .24229(11) .035 Uiso calc R 1 . H
C6' 1.4405(2) .1654(2) .11416(12) .0291(4) Uani d . 1 . C
H6' 1.5479(2) .1658(2) .07311(12) .035 Uiso calc R 1 . H

loop_
_atom_type_symbol
_atom_type_description
_atom_type_scat_dispersion_real
_atom_type_scat_dispersion_imag
_atom_type_scat_source
C C 0.0033 0.0016 'International Tables Vol C Tables 4.2.6.8 and 6.1.1.4'
H H 0.0000 0.0000 'International Tables Vol C Tables 4.2.6.8 and 6.1.1.4'
N N 0.0061 0.0033 'International Tables Vol C Tables 4.2.6.8 and 6.1.1.4'
O O 0.0106 0.0060 'International Tables Vol C Tables 4.2.6.8 and 6.1.1.4'

loop_
_geom_angle_atom_site_label_1
_geom_angle_atom_site_label_2
_geom_angle_atom_site_label_3
_geom_angle_site_symmetry_1
_geom_angle_site_symmetry_3
_geom_angle
_geom_angle_publ_flag
C2 C1 C3 . 3_756 120.05(13) yes
C2 C1 O1 . . 115.98(12) yes
C3 C1 O1 3_756 . 123.94(13) yes
C1 C2 C3 . . 120.21(13) yes
C1 C3 C2 3_756 . 119.75(13) yes
C3' O1 C1 . . 118.18(10) yes
C6' N1' C2' . . 116.90(12) yes
N1' C2' C3' . . 122.94(13) yes
O1 C3' C2' . . 117.49(13) yes
O1 C3' C4' . . 122.73(12) yes
C2' C3' C4' . . 119.69(13) yes
C5' C4' C3' . . 117.60(13) yes
C4' C5' C6' . . 119.09(13) yes
N1' C6' C5' . . 123.73(14) yes

loop_
_geom_bond_atom_site_label_1
_geom_bond_atom_site_label_2
_geom_bond_site_symmetry_2
_geom_bond_distance
_geom_bond_publ_flag
C1 C2 . 1.379(2) yes
C1 C3 3_756 1.383(2) yes
C1 O1 . 1.399(2) yes
C2 C3 . 1.383(2) yes
C3 C1 3_756 1.383(2) ?
O1 C3' . 1.380(2) yes
N1' C6' . 1.334(2) yes
N1' C2' . 1.339(2) yes
C2' C3' . 1.381(2) yes
C3' C4' . 1.384(2) yes
C4' C5' . 1.381(2) yes
C5' C6' . 1.382(2) yes

loop_
_geom_torsion_atom_site_label_1
_geom_torsion_atom_site_label_2
_geom_torsion_atom_site_label_3
_geom_torsion_atom_site_label_4
_geom_torsion_site_symmetry_1
_geom_torsion_site_symmetry_4
_geom_torsion
C3 C1 C2 C3 3_756 . -0.1(2)
O1 C1 C2 C3 . . 177.63(12)
C1 C2 C3 C1 . 3_756 0.1(2)
C2 C1 O1 C3' . . 168.85(12)
C3 C1 O1 C3' 3_756 . -13.5(2)
C6' N1' C2' C3' . . 0.0(2)
C1 O1 C3' C2' . . 122.93(14)
C1 O1 C3' C4' . . -60.6(2)
N1' C2' C3' O1 . . 178.43(12)
N1' C2' C3' C4' . . 1.8(2)
O1 C3' C4' C5' . . -178.43(12)
C2' C3' C4' C5' . . -2.0(2)
C3' C4' C5' C6' . . 0.6(2)
C2' N1' C6' C5' . . -1.6(2)
C4' C5' C6' N1' . . 1.3(2)
